data_4339152
loop_
_publ_author_name
'Orselli, Enrico'
'Kottas, Gregg S.'
'Konradsson, Asgeir E.'
'Coppo, Paolo'
'Fr\"ohlich, Roland'
'de Cola, Luisa'
'van Dijken, Addy'
'B\"uchel, Michael'
'B\"orner, Herbert'

_publ_section_title
;
 Blue-emitting iridium complexes with substituted 1,2,4-triazole ligands:
 synthesis, photophysics, and devices.
;
_journal_issue 26
_journal_name_full 'Inorganic chemistry'
_journal_page_first 11082
_journal_page_last 11093
_journal_paper_doi 10.1021/ic701110p
_journal_volume 46
_journal_year 2007
_chemical_formula_sum 'C42 H27 F6 Ir N6'
_chemical_formula_weight 921.90
_chemical_name_systematic
; 
 ? 
;
_space_group_IT_number 14
_symmetry_cell_setting monoclinic
_symmetry_space_group_name_Hall '-P 2ybc'
_symmetry_space_group_name_H-M 'P 1 21/c 1'
_atom_sites_solution_hydrogens geom
_atom_sites_solution_primary direct
_atom_sites_solution_secondary difmap
_audit_creation_method SHELXL-97
_cell_angle_alpha 90.00
_cell_angle_beta 90.89(1)
_cell_angle_gamma 90.00
_cell_formula_units_Z 4
_cell_length_a 9.424(1)
_cell_length_b 20.573(1)
_cell_length_c 18.276(1)
_cell_measurement_reflns_used 7194
_cell_measurement_temperature 223(2)
_cell_measurement_theta_max 27.88
_cell_measurement_theta_min 0.41
_cell_volume 3542.9(5)
_computing_cell_refinement 'Collect (Nonius B.V., 1998)'
_computing_data_collection 'Collect (Nonius B.V., 1998)'
_computing_data_reduction 'Denzo-SMN (Otwinowski & Minor, 1997)'
_computing_molecular_graphics 'SCHAKAL (Keller, 1997)'
_computing_publication_material 'SHELXL-97 (Sheldrick, 1997)'
_computing_structure_refinement 'SHELXL-97 (Sheldrick, 1997)'
_computing_structure_solution 'SHELXS-97 (Sheldrick, 1990)'
_diffrn_ambient_temperature 223(2)
_diffrn_measured_fraction_theta_full 0.983
_diffrn_measured_fraction_theta_max 0.983
_diffrn_measurement_device_type 'Nonius KappaCCD'
_diffrn_measurement_method '\w and \f scans'
_diffrn_radiation_monochromator graphite
_diffrn_radiation_source 'rotating anode Nonius FR591'
_diffrn_radiation_type MoK\a
_diffrn_radiation_wavelength 0.71073
_diffrn_reflns_av_R_equivalents 0.054
_diffrn_reflns_av_sigmaI/netI 0.0458
_diffrn_reflns_limit_h_max 12
_diffrn_reflns_limit_h_min -10
_diffrn_reflns_limit_k_max 27
_diffrn_reflns_limit_k_min -24
_diffrn_reflns_limit_l_max 24
_diffrn_reflns_limit_l_min -23
_diffrn_reflns_number 24254
_diffrn_reflns_theta_full 28.49
_diffrn_reflns_theta_max 28.49
_diffrn_reflns_theta_min 1.49
_exptl_absorpt_coefficient_mu 3.842
_exptl_absorpt_correction_T_max 0.5965
_exptl_absorpt_correction_T_min 0.2496
_exptl_absorpt_correction_type multi-scan
_exptl_absorpt_process_details 'Denzo (otwinowski, Borek, Majewski & Minor, 2003)'
_exptl_crystal_colour yellow
_exptl_crystal_density_diffrn 1.728
_exptl_crystal_density_method 'not measured'
_exptl_crystal_description plate
_exptl_crystal_F_000 1808
_exptl_crystal_size_max 0.50
_exptl_crystal_size_mid 0.40
_exptl_crystal_size_min 0.15
_refine_diff_density_max 1.570
_refine_diff_density_min -2.532
_refine_diff_density_rms 0.138
_refine_ls_extinction_method none
_refine_ls_goodness_of_fit_ref 1.075
_refine_ls_hydrogen_treatment riding
_refine_ls_matrix_type full
_refine_ls_number_parameters 482
_refine_ls_number_reflns 8825
_refine_ls_number_restraints 0
_refine_ls_restrained_S_all 1.075
_refine_ls_R_factor_all 0.0627
_refine_ls_R_factor_gt 0.0423
_refine_ls_shift/su_max 0.006
_refine_ls_shift/su_mean 0.000
_refine_ls_structure_factor_coef Fsqd
_refine_ls_weighting_details 'calc w=1/[\s^2^(Fo^2^)+(0.0569P)^2^+4.0649P] where P=(Fo^2^+2Fc^2^)/3'
_refine_ls_weighting_scheme calc
_refine_ls_wR_factor_gt 0.1014
_refine_ls_wR_factor_ref 0.1089
_reflns_number_gt 6798
_reflns_number_total 8825
_reflns_threshold_expression >2sigma(I)
_cod_data_source_file ic701110p-file003.cif
_cod_data_source_block fro3945
_cod_original_sg_symbol_H-M P21/c
_cod_database_code 4339152

loop_
_symmetry_equiv_pos_as_xyz
'x, y, z'
'-x, y+1/2, -z+1/2'
'-x, -y, -z'
'x, -y-1/2, z-1/2'

loop_
_atom_site_label
_atom_site_type_symbol
_atom_site_fract_x
_atom_site_fract_y
_atom_site_fract_z
_atom_site_U_iso_or_equiv
_atom_site_adp_type
_atom_site_occupancy
_atom_site_symmetry_multiplicity
_atom_site_calc_flag
_atom_site_refinement_flags
Ir Ir -0.328077(17) 1.180184(9) 0.200075(9) 0.02806(7) Uani 1 1 d .
N1 N -0.5196(4) 1.23522(19) 0.1814(2) 0.0305(8) Uani 1 1 d .
C2 C -0.6519(5) 1.2154(3) 0.1971(3) 0.0407(12) Uani 1 1 d .
H2 H -0.6641 1.1744 0.2189 0.049 Uiso 1 1 calc R
C3 C -0.7691(6) 1.2527(3) 0.1824(3) 0.0512(14) Uani 1 1 d .
H3 H -0.8604 1.2374 0.1931 0.061 Uiso 1 1 calc R
C4 C -0.7510(6) 1.3131(3) 0.1515(4) 0.0550(16) Uani 1 1 d .
H4 H -0.8302 1.3397 0.1419 0.066 Uiso 1 1 calc R
C5 C -0.6171(6) 1.3346(3) 0.1346(3) 0.0468(14) Uani 1 1 d .
H5 H -0.6033 1.3756 0.1133 0.056 Uiso 1 1 calc R
C6 C -0.5030(5) 1.2940(2) 0.1499(3) 0.0323(10) Uani 1 1 d .
C7 C -0.3560(5) 1.3104(2) 0.1348(2) 0.0279(9) Uani 1 1 d .
N8 N -0.2557(4) 1.26626(18) 0.1508(2) 0.0295(8) Uani 1 1 d .
N9 N -0.1290(4) 1.2933(2) 0.1341(2) 0.0322(8) Uani 1 1 d .
C10 C -0.1639(5) 1.3521(2) 0.1089(3) 0.0324(10) Uani 1 1 d .
N11 N -0.3029(4) 1.36550(19) 0.1071(2) 0.0333(9) Uani 1 1 d .
C12 C -0.0528(5) 1.3989(2) 0.0868(3) 0.0357(11) Uani 1 1 d .
C13 C -0.0007(6) 1.4446(3) 0.1345(3) 0.0499(14) Uani 1 1 d .
F13 F -0.0637(4) 1.4490(2) 0.1998(2) 0.0772(12) Uani 1 1 d .
C14 C 0.1124(7) 1.4853(3) 0.1204(4) 0.0618(17) Uani 1 1 d .
H14 H 0.1442 1.5158 0.1553 0.074 Uiso 1 1 calc R
C15 C 0.1762(6) 1.4796(3) 0.0546(4) 0.0589(17) Uani 1 1 d .
H15 H 0.2538 1.5065 0.0440 0.071 Uiso 1 1 calc R
C16 C 0.1290(6) 1.4349(3) 0.0029(4) 0.0545(15) Uani 1 1 d .
H16 H 0.1727 1.4312 -0.0428 0.065 Uiso 1 1 calc R
C17 C 0.0165(6) 1.3967(3) 0.0210(3) 0.0442(13) Uani 1 1 d .
F17 F -0.0309(4) 1.3535(2) -0.02913(19) 0.0695(11) Uani 1 1 d .
N21 N -0.3136(4) 1.2148(2) 0.3045(2) 0.0348(9) Uani 1 1 d .
C22 C -0.2493(6) 1.2701(3) 0.3224(3) 0.0451(13) Uani 1 1 d .
H22 H -0.2183 1.2977 0.2849 0.054 Uiso 1 1 calc R
C23 C -0.2265(7) 1.2884(3) 0.3938(3) 0.0593(16) Uani 1 1 d .
H23 H -0.1803 1.3277 0.4053 0.071 Uiso 1 1 calc R
C24 C -0.2730(8) 1.2477(4) 0.4480(3) 0.0669(19) Uani 1 1 d .
H24 H -0.2574 1.2588 0.4974 0.080 Uiso 1 1 calc R
C25 C -0.3417(7) 1.1912(3) 0.4307(3) 0.0531(15) Uani 1 1 d .
H25 H -0.3750 1.1640 0.4680 0.064 Uiso 1 1 calc R
C26 C -0.3623(5) 1.1740(3) 0.3577(3) 0.0383(12) Uani 1 1 d .
C27 C -0.4269(5) 1.1146(3) 0.3301(3) 0.0369(11) Uani 1 1 d .
C28 C -0.4927(6) 1.0668(3) 0.3710(3) 0.0506(15) Uani 1 1 d .
F28 F -0.5061(4) 1.0748(2) 0.4438(2) 0.0725(11) Uani 1 1 d .
C29 C -0.5490(6) 1.0103(3) 0.3418(4) 0.0572(16) Uani 1 1 d .
H29 H -0.5934 0.9787 0.3707 0.069 Uiso 1 1 calc R
C30 C -0.5357(6) 1.0036(3) 0.2681(4) 0.0549(16) Uani 1 1 d .
F30 F -0.5912(4) 0.94895(19) 0.2363(2) 0.0784(12) Uani 1 1 d .
C31 C -0.4737(5) 1.0486(3) 0.2233(3) 0.0448(13) Uani 1 1 d .
H31 H -0.4686 1.0410 0.1727 0.054 Uiso 1 1 calc R
C32 C -0.4182(5) 1.1057(2) 0.2533(3) 0.0353(11) Uani 1 1 d .
N41 N -0.3333(4) 1.1331(2) 0.1020(2) 0.0326(9) Uani 1 1 d .
C42 C -0.4439(6) 1.1335(3) 0.0548(3) 0.0440(12) Uani 1 1 d .
H42 H -0.5223 1.1601 0.0650 0.053 Uiso 1 1 calc R
C43 C -0.4468(7) 1.0966(3) -0.0078(3) 0.0548(15) Uani 1 1 d .
H43 H -0.5260 1.0978 -0.0397 0.066 Uiso 1 1 calc R
C44 C -0.3344(7) 1.0585(3) -0.0229(3) 0.0604(17) Uani 1 1 d .
H44 H -0.3346 1.0329 -0.0655 0.073 Uiso 1 1 calc R
C45 C -0.2196(7) 1.0576(3) 0.0244(3) 0.0557(16) Uani 1 1 d .
H45 H -0.1413 1.0311 0.0139 0.067 Uiso 1 1 calc R
C46 C -0.2176(5) 1.0952(2) 0.0877(3) 0.0374(11) Uani 1 1 d .
C47 C -0.1082(5) 1.0977(2) 0.1443(3) 0.0371(11) Uani 1 1 d .
C48 C 0.0215(6) 1.0661(3) 0.1433(3) 0.0477(13) Uani 1 1 d .
F48 F 0.0579(4) 1.0307(2) 0.0838(2) 0.0764(12) Uani 1 1 d .
C49 C 0.1186(6) 1.0684(3) 0.1986(3) 0.0514(15) Uani 1 1 d .
H49 H 0.2060 1.0466 0.1960 0.062 Uiso 1 1 calc R
C50 C 0.0826(5) 1.1042(3) 0.2582(3) 0.0454(13) Uani 1 1 d .
F50 F 0.1778(3) 1.1077(2) 0.31515(19) 0.0647(10) Uani 1 1 d .
C51 C -0.0429(5) 1.1376(3) 0.2643(3) 0.0366(11) Uani 1 1 d .
H51 H -0.0622 1.1618 0.3066 0.044 Uiso 1 1 calc R
C52 C -0.1407(4) 1.1348(2) 0.2069(3) 0.0303(10) Uani 1 1 d .
C61 C 0.1354(7) 1.3689(4) 0.4350(5) 0.117(4) Uani 1 1 d G
H61 H 0.0776 1.4053 0.4436 0.141 Uiso 1 1 calc R
C62 C 0.1363(10) 1.3171(6) 0.4837(4) 0.200(10) Uani 1 1 d G
H62 H 0.0792 1.3184 0.5254 0.239 Uiso 1 1 calc R
C63 C 0.2218(12) 1.2633(5) 0.4709(6) 0.210(10) Uani 1 1 d G
H63 H 0.2224 1.2283 0.5039 0.251 Uiso 1 1 calc R
C64 C 0.3063(10) 1.2614(4) 0.4093(7) 0.209(11) Uani 1 1 d G
H64 H 0.3641 1.2251 0.4006 0.250 Uiso 1 1 calc R
C65 C 0.3054(7) 1.3133(5) 0.3605(5) 0.144(6) Uani 1 1 d G
H65 H 0.3625 1.3120 0.3188 0.173 Uiso 1 1 calc R
C66 C 0.2199(7) 1.3670(4) 0.3733(4) 0.139(5) Uani 1 1 d G
C67 C 0.2267(13) 1.4128(5) 0.3280(5) 0.215(10) Uani 1 1 d G
H67A H 0.1373 1.4162 0.3012 0.322 Uiso 1 1 calc R
H67B H 0.3025 1.4043 0.2940 0.322 Uiso 1 1 calc R
H67C H 0.2454 1.4532 0.3537 0.322 Uiso 1 1 calc R

loop_
_atom_site_aniso_label
_atom_site_aniso_U_11
_atom_site_aniso_U_22
_atom_site_aniso_U_33
_atom_site_aniso_U_23
_atom_site_aniso_U_13
_atom_site_aniso_U_12
Ir 0.02744(10) 0.02554(11) 0.03126(11) 0.00259(7) 0.00253(7) 0.00427(7)
N1 0.0281(18) 0.031(2) 0.0321(19) 0.0003(17) -0.0010(15) 0.0067(16)
C2 0.034(3) 0.039(3) 0.049(3) 0.005(2) 0.002(2) 0.000(2)
C3 0.028(3) 0.054(4) 0.072(4) 0.006(3) 0.001(3) 0.002(2)
C4 0.029(3) 0.051(4) 0.085(5) 0.006(3) -0.006(3) 0.012(2)
C5 0.037(3) 0.038(3) 0.065(4) 0.012(3) -0.005(3) 0.011(2)
C6 0.034(2) 0.027(2) 0.035(2) 0.002(2) 0.0001(19) 0.008(2)
C7 0.033(2) 0.021(2) 0.029(2) -0.0027(18) -0.0015(18) 0.0060(17)
N8 0.0296(19) 0.025(2) 0.034(2) 0.0008(16) 0.0033(15) 0.0065(16)
N9 0.0302(19) 0.028(2) 0.038(2) 0.0029(18) 0.0046(16) 0.0016(17)
C10 0.036(2) 0.027(3) 0.035(2) 0.001(2) -0.0005(19) 0.003(2)
N11 0.034(2) 0.028(2) 0.037(2) 0.0022(18) 0.0024(17) 0.0026(17)
C12 0.034(2) 0.026(2) 0.047(3) 0.008(2) -0.002(2) 0.004(2)
C13 0.056(3) 0.033(3) 0.061(4) -0.001(3) 0.002(3) -0.001(3)
F13 0.087(3) 0.073(3) 0.072(2) -0.031(2) 0.020(2) -0.016(2)
C14 0.060(4) 0.035(3) 0.089(5) -0.003(3) -0.013(4) -0.006(3)
C15 0.043(3) 0.045(4) 0.089(5) 0.019(3) -0.006(3) -0.002(3)
C16 0.041(3) 0.061(4) 0.061(4) 0.022(3) 0.003(3) -0.009(3)
C17 0.041(3) 0.047(3) 0.044(3) 0.009(3) -0.003(2) -0.004(2)
F17 0.066(2) 0.090(3) 0.053(2) -0.010(2) 0.0117(18) -0.027(2)
N21 0.036(2) 0.034(2) 0.034(2) -0.0011(18) 0.0006(17) 0.0109(18)
C22 0.053(3) 0.037(3) 0.046(3) -0.005(2) 0.000(2) 0.003(3)
C23 0.074(4) 0.056(4) 0.048(3) -0.015(3) -0.002(3) 0.004(3)
C24 0.093(5) 0.075(5) 0.033(3) -0.006(3) -0.006(3) 0.019(4)
C25 0.066(4) 0.057(4) 0.037(3) 0.008(3) 0.005(3) 0.015(3)
C26 0.037(3) 0.046(3) 0.031(2) 0.009(2) 0.009(2) 0.014(2)
C27 0.031(2) 0.040(3) 0.040(3) 0.016(2) 0.009(2) 0.010(2)
C28 0.042(3) 0.059(4) 0.051(3) 0.022(3) 0.011(2) 0.013(3)
F28 0.077(3) 0.084(3) 0.057(2) 0.026(2) 0.0256(19) 0.004(2)
C29 0.038(3) 0.049(4) 0.084(5) 0.025(3) 0.006(3) 0.006(3)
C30 0.039(3) 0.040(3) 0.085(5) 0.013(3) -0.002(3) -0.003(3)
F30 0.077(3) 0.047(2) 0.111(3) 0.015(2) -0.007(2) -0.025(2)
C31 0.041(3) 0.032(3) 0.061(3) 0.004(3) 0.003(2) -0.002(2)
C32 0.028(2) 0.035(3) 0.044(3) 0.008(2) 0.0049(19) 0.011(2)
N41 0.039(2) 0.029(2) 0.0299(19) -0.0015(17) -0.0016(16) 0.0038(17)
C42 0.044(3) 0.043(3) 0.045(3) -0.002(2) -0.006(2) 0.007(2)
C43 0.062(4) 0.060(4) 0.042(3) -0.005(3) -0.013(3) -0.004(3)
C44 0.073(4) 0.058(4) 0.051(3) -0.017(3) -0.001(3) -0.005(3)
C45 0.064(4) 0.053(4) 0.051(3) -0.018(3) 0.007(3) 0.011(3)
C46 0.045(3) 0.031(3) 0.037(3) -0.005(2) 0.009(2) 0.006(2)
C47 0.038(3) 0.030(3) 0.044(3) 0.003(2) 0.007(2) 0.011(2)
C48 0.049(3) 0.044(3) 0.051(3) -0.003(3) 0.014(3) 0.012(3)
F48 0.066(2) 0.087(3) 0.077(3) -0.031(2) 0.0083(19) 0.034(2)
C49 0.038(3) 0.050(4) 0.067(4) 0.003(3) 0.008(3) 0.018(3)
C50 0.036(3) 0.046(3) 0.054(3) 0.013(3) -0.004(2) 0.003(2)
F50 0.0385(17) 0.091(3) 0.064(2) 0.004(2) -0.0117(15) 0.0158(18)
C51 0.033(2) 0.036(3) 0.041(3) 0.006(2) 0.006(2) 0.003(2)
C52 0.026(2) 0.026(2) 0.040(2) 0.005(2) 0.0022(18) 0.0048(18)
C61 0.087(7) 0.120(9) 0.145(10) -0.042(8) 0.016(7) -0.014(6)
C62 0.172(16) 0.111(12) 0.31(3) -0.047(14) -0.092(17) 0.003(11)
C63 0.31(3) 0.138(15) 0.176(16) 0.037(12) -0.113(17) -0.066(16)
C64 0.145(13) 0.29(3) 0.188(17) -0.113(18) -0.089(13) 0.080(15)
C65 0.131(10) 0.161(13) 0.138(11) -0.093(9) -0.050(8) 0.070(9)
C66 0.128(10) 0.177(14) 0.110(9) -0.049(9) -0.018(8) -0.054(10)
C67 0.35(3) 0.187(16) 0.109(10) 0.033(11) -0.020(13) -0.139(18)

loop_
_atom_type_symbol
_atom_type_description
_atom_type_scat_dispersion_real
_atom_type_scat_dispersion_imag
_atom_type_scat_source
C C 0.0033 0.0016 'International Tables Vol C Tables 4.2.6.8 and 6.1.1.4'
H H 0.0000 0.0000 'International Tables Vol C Tables 4.2.6.8 and 6.1.1.4'
N N 0.0061 0.0033 'International Tables Vol C Tables 4.2.6.8 and 6.1.1.4'
F F 0.0171 0.0103 'International Tables Vol C Tables 4.2.6.8 and 6.1.1.4'
Ir Ir -1.4442 7.9887 'International Tables Vol C Tables 4.2.6.8 and 6.1.1.4'

loop_
_geom_angle_atom_site_label_1
_geom_angle_atom_site_label_2
_geom_angle_atom_site_label_3
_geom_angle
C52 Ir C32 89.60(18)
C52 Ir N41 80.93(17)
C32 Ir N41 93.38(19)
C52 Ir N21 93.35(17)
C32 Ir N21 80.59(19)
N41 Ir N21 171.76(16)
C52 Ir N8 97.36(16)
C32 Ir N8 172.05(16)
N41 Ir N8 91.50(15)
N21 Ir N8 95.13(16)
C52 Ir N1 173.04(16)
C32 Ir N1 96.76(16)
N41 Ir N1 95.84(15)
N21 Ir N1 90.47(15)
N8 Ir N1 76.49(14)
C2 N1 C6 118.4(4)
C2 N1 Ir 125.7(3)
C6 N1 Ir 115.9(3)
N1 C2 C3 122.4(5)
C2 C3 C4 118.8(5)
C3 C4 C5 120.1(5)
C4 C5 C6 118.2(5)
N1 C6 C5 122.1(5)
N1 C6 C7 113.9(4)
C5 C6 C7 124.0(5)
N8 C7 N11 112.9(4)
N8 C7 C6 118.2(4)
N11 C7 C6 128.9(4)
C7 N8 N9 107.1(4)
C7 N8 Ir 115.5(3)
N9 N8 Ir 137.2(3)
C10 N9 N8 103.7(4)
N9 C10 N11 115.6(4)
N9 C10 C12 120.8(4)
N11 C10 C12 123.6(4)
C10 N11 C7 100.7(4)
C13 C12 C17 114.1(5)
C13 C12 C10 121.4(5)
C17 C12 C10 124.2(5)
F13 C13 C12 116.9(5)
F13 C13 C14 118.5(6)
C12 C13 C14 124.6(6)
C15 C14 C13 117.8(6)
C14 C15 C16 121.3(6)
C17 C16 C15 117.3(6)
F17 C17 C16 117.7(5)
F17 C17 C12 117.3(5)
C16 C17 C12 125.0(6)
C22 N21 C26 120.5(5)
C22 N21 Ir 123.6(4)
C26 N21 Ir 115.6(4)
N21 C22 C23 122.3(6)
C22 C23 C24 118.1(6)
C25 C24 C23 120.5(6)
C24 C25 C26 119.8(6)
N21 C26 C25 118.8(5)
N21 C26 C27 114.4(4)
C25 C26 C27 126.8(5)
C28 C27 C32 118.3(5)
C28 C27 C26 126.8(5)
C32 C27 C26 115.0(4)
F28 C28 C29 116.2(5)
F28 C28 C27 119.6(6)
C29 C28 C27 124.1(6)
C30 C29 C28 115.2(6)
C29 C30 F30 117.6(6)
C29 C30 C31 124.6(6)
F30 C30 C31 117.7(6)
C30 C31 C32 119.7(6)
C31 C32 C27 118.1(5)
C31 C32 Ir 127.7(4)
C27 C32 Ir 114.3(4)
C42 N41 C46 119.6(4)
C42 N41 Ir 124.8(3)
C46 N41 Ir 115.5(3)
N41 C42 C43 122.5(5)
C44 C43 C42 119.1(6)
C43 C44 C45 119.5(6)
C44 C45 C46 121.1(6)
N41 C46 C45 118.4(5)
N41 C46 C47 113.7(4)
C45 C46 C47 127.9(5)
C48 C47 C52 117.8(5)
C48 C47 C46 126.3(5)
C52 C47 C46 115.9(4)
C49 C48 F48 116.2(5)
C49 C48 C47 124.1(5)
F48 C48 C47 119.7(5)
C48 C49 C50 116.2(5)
C49 C50 F50 118.0(5)
C49 C50 C51 124.1(5)
F50 C50 C51 117.9(5)
C50 C51 C52 118.7(5)
C51 C52 C47 119.1(4)
C51 C52 Ir 127.1(4)
C47 C52 Ir 113.8(3)
C62 C61 C66 120.0
C61 C62 C63 120.0
C64 C63 C62 120.0
C63 C64 C65 120.0
C66 C65 C64 120.0
C67 C66 C65 116.7
C67 C66 C61 123.3
C65 C66 C61 120.0

loop_
_geom_bond_atom_site_label_1
_geom_bond_atom_site_label_2
_geom_bond_distance
Ir C52 2.000(4)
Ir C32 2.010(5)
Ir N41 2.037(4)
Ir N21 2.040(4)
Ir N8 2.105(4)
Ir N1 2.154(4)
N1 C2 1.346(6)
N1 C6 1.350(6)
C2 C3 1.369(7)
C3 C4 1.377(8)
C4 C5 1.377(8)
C5 C6 1.386(7)
C6 C7 1.457(7)
C7 N8 1.339(6)
C7 N11 1.341(6)
N8 N9 1.356(5)
N9 C10 1.333(6)
C10 N11 1.339(6)
C10 C12 1.484(7)
C12 C13 1.369(8)
C12 C17 1.378(7)
C13 F13 1.344(7)
C13 C14 1.382(9)
C14 C15 1.357(9)
C15 C16 1.387(9)
C16 C17 1.366(8)
C17 F17 1.347(6)
N21 C22 1.327(7)
N21 C26 1.369(7)
C22 C23 1.371(8)
C23 C24 1.375(10)
C24 C25 1.365(10)
C25 C26 1.391(8)
C26 C27 1.452(8)
C27 C28 1.387(8)
C27 C32 1.420(7)
C28 F28 1.349(7)
C28 C29 1.382(9)
C29 C30 1.361(9)
C30 F30 1.366(7)
C30 C31 1.372(8)
C31 C32 1.394(8)
N41 C42 1.342(6)
N41 C46 1.370(6)
C42 C43 1.374(8)
C43 C44 1.350(9)
C44 C45 1.375(9)
C45 C46 1.390(7)
C46 C47 1.450(7)
C47 C48 1.385(7)
C47 C52 1.413(7)
C48 C49 1.353(8)
C48 F48 1.358(6)
C49 C50 1.361(8)
C50 F50 1.366(6)
C50 C51 1.374(7)
C51 C52 1.386(7)
C61 C62 1.3900
C61 C66 1.3900
C62 C63 1.3900
C63 C64 1.3900
C64 C65 1.3900
C65 C66 1.3900
C66 C67 1.2574

loop_
_geom_torsion_atom_site_label_1
_geom_torsion_atom_site_label_2
_geom_torsion_atom_site_label_3
_geom_torsion_atom_site_label_4
_geom_torsion
C52 Ir N1 C2 150.1(13)
C32 Ir N1 C2 -6.0(4)
N41 Ir N1 C2 88.2(4)
N21 Ir N1 C2 -86.5(4)
N8 Ir N1 C2 178.3(4)
C52 Ir N1 C6 -28.4(15)
C32 Ir N1 C6 175.5(3)
N41 Ir N1 C6 -90.4(3)
N21 Ir N1 C6 94.9(3)
N8 Ir N1 C6 -0.3(3)
C6 N1 C2 C3 -0.2(8)
Ir N1 C2 C3 -178.7(4)
N1 C2 C3 C4 -1.1(9)
C2 C3 C4 C5 1.3(10)
C3 C4 C5 C6 -0.3(10)
C2 N1 C6 C5 1.3(7)
Ir N1 C6 C5 180.0(4)
C2 N1 C6 C7 -179.6(4)
Ir N1 C6 C7 -0.9(5)
C4 C5 C6 N1 -1.1(9)
C4 C5 C6 C7 179.9(5)
N1 C6 C7 N8 2.3(6)
C5 C6 C7 N8 -178.6(5)
N1 C6 C7 N11 -176.8(4)
C5 C6 C7 N11 2.3(8)
N11 C7 N8 N9 1.1(5)
C6 C7 N8 N9 -178.2(4)
N11 C7 N8 Ir 176.7(3)
C6 C7 N8 Ir -2.6(5)
C52 Ir N8 C7 178.2(3)
C32 Ir N8 C7 -30.8(14)
N41 Ir N8 C7 97.2(3)
N21 Ir N8 C7 -87.7(3)
N1 Ir N8 C7 1.5(3)
C52 Ir N8 N9 -7.9(5)
C32 Ir N8 N9 143.1(12)
N41 Ir N8 N9 -89.0(4)
N21 Ir N8 N9 86.2(4)
N1 Ir N8 N9 175.4(5)
C7 N8 N9 C10 -0.3(5)
Ir N8 N9 C10 -174.5(4)
N8 N9 C10 N11 -0.6(5)
N8 N9 C10 C12 177.8(4)
N9 C10 N11 C7 1.1(5)
C12 C10 N11 C7 -177.2(4)
N8 C7 N11 C10 -1.3(5)
C6 C7 N11 C10 177.9(5)
N9 C10 C12 C13 -94.1(6)
N11 C10 C12 C13 84.2(6)
N9 C10 C12 C17 79.0(6)
N11 C10 C12 C17 -102.7(6)
C17 C12 C13 F13 -179.7(5)
C10 C12 C13 F13 -6.0(8)
C17 C12 C13 C14 -0.8(8)
C10 C12 C13 C14 173.0(5)
F13 C13 C14 C15 179.1(6)
C12 C13 C14 C15 0.1(9)
C13 C14 C15 C16 0.5(9)
C14 C15 C16 C17 -0.4(9)
C15 C16 C17 F17 179.4(5)
C15 C16 C17 C12 -0.3(9)
C13 C12 C17 F17 -178.8(5)
C10 C12 C17 F17 7.6(8)
C13 C12 C17 C16 0.9(8)
C10 C12 C17 C16 -172.7(5)
C52 Ir N21 C22 86.8(4)
C32 Ir N21 C22 175.8(4)
N41 Ir N21 C22 132.5(10)
N8 Ir N21 C22 -10.9(4)
N1 Ir N21 C22 -87.4(4)
C52 Ir N21 C26 -86.8(4)
C32 Ir N21 C26 2.2(3)
N41 Ir N21 C26 -41.0(12)
N8 Ir N21 C26 175.5(3)
N1 Ir N21 C26 99.0(3)
C26 N21 C22 C23 1.1(8)
Ir N21 C22 C23 -172.1(4)
N21 C22 C23 C24 -0.3(9)
C22 C23 C24 C25 -1.0(10)
C23 C24 C25 C26 1.3(10)
C22 N21 C26 C25 -0.8(7)
Ir N21 C26 C25 173.0(4)
C22 N21 C26 C27 -178.4(4)
Ir N21 C26 C27 -4.6(5)
C24 C25 C26 N21 -0.4(9)
C24 C25 C26 C27 176.9(6)
N21 C26 C27 C28 -175.7(5)
C25 C26 C27 C28 6.8(9)
N21 C26 C27 C32 5.2(6)
C25 C26 C27 C32 -172.2(5)
C32 C27 C28 F28 -178.1(4)
C26 C27 C28 F28 2.9(8)
C32 C27 C28 C29 0.9(8)
C26 C27 C28 C29 -178.2(5)
F28 C28 C29 C30 179.3(5)
C27 C28 C29 C30 0.3(8)
C28 C29 C30 F30 -179.2(5)
C28 C29 C30 C31 -0.9(9)
C29 C30 C31 C32 0.4(9)
F30 C30 C31 C32 178.7(5)
C30 C31 C32 C27 0.8(7)
C30 C31 C32 Ir -177.9(4)
C28 C27 C32 C31 -1.4(7)
C26 C27 C32 C31 177.8(4)
C28 C27 C32 Ir 177.5(4)
C26 C27 C32 Ir -3.3(5)
C52 Ir C32 C31 -87.1(4)
N41 Ir C32 C31 -6.2(4)
N21 Ir C32 C31 179.4(5)
N8 Ir C32 C31 121.6(12)
N1 Ir C32 C31 90.1(4)
C52 Ir C32 C27 94.1(3)
N41 Ir C32 C27 175.0(3)
N21 Ir C32 C27 0.7(3)
N8 Ir C32 C27 -57.1(14)
N1 Ir C32 C27 -88.7(3)
C52 Ir N41 C42 175.7(4)
C32 Ir N41 C42 86.6(4)
N21 Ir N41 C42 129.3(10)
N8 Ir N41 C42 -87.1(4)
N1 Ir N41 C42 -10.5(4)
C52 Ir N41 C46 0.6(4)
C32 Ir N41 C46 -88.5(4)
N21 Ir N41 C46 -45.8(13)
N8 Ir N41 C46 97.8(4)
N1 Ir N41 C46 174.4(4)
C46 N41 C42 C43 0.5(8)
Ir N41 C42 C43 -174.3(5)
N41 C42 C43 C44 -0.2(10)
C42 C43 C44 C45 -0.1(10)
C43 C44 C45 C46 0.1(10)
C42 N41 C46 C45 -0.6(8)
Ir N41 C46 C45 174.8(4)
C42 N41 C46 C47 -178.0(5)
Ir N41 C46 C47 -2.7(6)
C44 C45 C46 N41 0.3(9)
C44 C45 C46 C47 177.3(6)
N41 C46 C47 C48 -177.8(5)
C45 C46 C47 C48 5.0(10)
N41 C46 C47 C52 4.1(7)
C45 C46 C47 C52 -173.1(6)
C52 C47 C48 C49 0.0(9)
C46 C47 C48 C49 -178.0(6)
C52 C47 C48 F48 -179.0(5)
C46 C47 C48 F48 3.0(9)
F48 C48 C49 C50 179.6(5)
C47 C48 C49 C50 0.5(9)
C48 C49 C50 F50 179.9(5)
C48 C49 C50 C51 -0.7(9)
C49 C50 C51 C52 0.4(9)
F50 C50 C51 C52 179.8(5)
C50 C51 C52 C47 0.1(7)
C50 C51 C52 Ir -178.2(4)
C48 C47 C52 C51 -0.4(7)
C46 C47 C52 C51 177.9(5)
C48 C47 C52 Ir 178.2(4)
C46 C47 C52 Ir -3.6(6)
C32 Ir C52 C51 -86.5(5)
N41 Ir C52 C51 -180.0(5)
N21 Ir C52 C51 -5.9(5)
N8 Ir C52 C51 89.7(4)
N1 Ir C52 C51 117.3(13)
C32 Ir C52 C47 95.1(4)
N41 Ir C52 C47 1.6(4)
N21 Ir C52 C47 175.7(4)
N8 Ir C52 C47 -88.7(4)
N1 Ir C52 C47 -61.1(15)
C66 C61 C62 C63 0.0
C61 C62 C63 C64 0.0
C62 C63 C64 C65 0.0
C63 C64 C65 C66 0.0
C64 C65 C66 C67 178.4
C64 C65 C66 C61 0.0
C62 C61 C66 C67 -178.3
C62 C61 C66 C65 0.0
